data_2310554
loop_
_publ_author_name
'Cruickshank, D.W.J.'

_publ_section_title
;
 Refinements of Structures Containing Bonds between Si, P, S or Cl and O
 or N. IV. (N H4)4 P4 O12
;
_journal_name_full 'Acta Crystallographica (1,1948-23,1967)'
_journal_page_first 675
_journal_page_last 676
_journal_volume 17
_journal_year 1964
_chemical_formula_sum 'H16 N4 O12 P4'
_chemical_name_systematic '(N H4)4 P4 O12'
_space_group_IT_number 64
_symmetry_space_group_name_Hall '-C 2ac 2'
_symmetry_space_group_name_H-M 'C m c a'
_cell_angle_alpha 90
_cell_angle_beta 90
_cell_angle_gamma 90
_cell_formula_units_Z 4
_cell_length_a 10.42
_cell_length_b 10.82
_cell_length_c 12.78
_cell_volume 1440.873
_citation_journal_id_ASTM ACCRA9
_cod_data_source_file Cruickshank_ACCRA9_1964_178.cif
_cod_data_source_block H16N4O12P4
_cod_database_code 2310554

loop_
_symmetry_equiv_pos_as_xyz
x,y,z
-x+1/2,-y,z+1/2
x,-y,-z
-x+1/2,y,-z+1/2
-x,-y,-z
x-1/2,y,-z-1/2
-x,y,z
x-1/2,-y,z-1/2
x+1/2,y+1/2,z
-x+1,-y+1/2,z+1/2
x+1/2,-y+1/2,-z
-x+1,y+1/2,-z+1/2
-x+1/2,-y+1/2,-z
x,y+1/2,-z-1/2
-x+1/2,y+1/2,z
x,-y+1/2,z-1/2

loop_
_atom_site_label
_atom_site_type_symbol
_atom_site_fract_x
_atom_site_fract_y
_atom_site_fract_z
_atom_site_occupancy
_atom_site_U_iso_or_equiv
_atom_site_attached_hydrogens
N1 N-3 0.25 0.2696 0.25 1 0.0 4
N2 N-3 0 0.3144 -0.0437 1 0.0 4
P2 P+5 0.21 0 0 1 0.0 0
O3 O-2 0.282 -0.0931 0.0635 1 0.0 0
O4 O-2 0.1216 0.0774 0.0758 1 0.0 0
P1 P+5 0 0.0341 0.15 1 0.0 0
O1 O-2 0 -0.1011 0.2196 1 0.0 0
O2 O-2 0 0.1248 0.2413 1 0.0 0
